data_4022271
loop_
_publ_author_name
'Xingang Fang'
'Hairong Xia'
'Hui Yu'
'Xicheng Dong'
'Minbo Chen'
'Quanrui Wang'
'Fenggang Tao'
'Chaozhong Li'

_publ_section_title
;
 On the 6-Exo Atom Transfer Radical Cyclization Reactions of
 3-Butenyl 2-Iodoalkanoates
;
_journal_name_full 'Journal of Organic Chemistry'
_journal_page_first 8481
_journal_page_last 8488
_journal_paper_doi 10.1021/jo026381b
_journal_volume 67
_journal_year 2002
_space_group_IT_number 33
_symmetry_cell_setting orthorhombic
_symmetry_Int_Tables_number 33
_symmetry_space_group_name_Hall 'P 2c -2n'
_symmetry_space_group_name_H-M 'P n a 21'
_audit_creation_date 'Wed Nov 30 09:33:30 2000'
_audit_creation_method 'from TEXRAY.INF file'
_cell_angle_alpha 89
_cell_angle_beta 89
_cell_angle_gamma 90
_cell_formula_units_Z 4.00
_cell_length_a 8.354(2)
_cell_length_b 18.620(7)
_cell_length_c 6.798(4)
_cell_measurement_reflns_used 13
_cell_measurement_temperature 20.0
_cell_measurement_theta_max 21.57
_cell_measurement_theta_min 15.48
_cell_volume 1057(1)
_computing_cell_refinement 'MSC/AFC Diffractometer Control'
_computing_data_collection 'MSC/AFC Diffractometer Control'
_computing_data_reduction 'teXsan: PROCESS (MSC)'
_computing_publication_material 'teXsan: FINISH (MSC)'
_computing_structure_refinement 'teXsan: LS (MSC)'
_computing_structure_solution SHELXS86
_diffrn_ambient_temperature 20.0
_diffrn_measurement_device AFC7R
_diffrn_measurement_method 'omega/2-theta scans'
_diffrn_orient_matrix_UB_11 -0.10551
_diffrn_orient_matrix_UB_12 0.02540
_diffrn_orient_matrix_UB_13 -0.00365
_diffrn_orient_matrix_UB_21 0.05642
_diffrn_orient_matrix_UB_22 0.04695
_diffrn_orient_matrix_UB_23 -0.01674
_diffrn_orient_matrix_UB_31 -0.00362
_diffrn_orient_matrix_UB_32 -0.00592
_diffrn_orient_matrix_UB_33 -0.14609
_diffrn_radiation_monochromator graphite
_diffrn_radiation_source 'X-ray tube'
_diffrn_radiation_type MoKalpha
_diffrn_radiation_wavelength 0.7107
_diffrn_reflns_av_R_equivalents 0.00
_diffrn_reflns_limit_h_max 0
_diffrn_reflns_limit_h_min -8
_diffrn_reflns_limit_k_max 0
_diffrn_reflns_limit_k_min -22
_diffrn_reflns_limit_l_max 8
_diffrn_reflns_limit_l_min 0
_diffrn_reflns_number 1007
_diffrn_reflns_theta_max 24.9646
_diffrn_standards_decay_% -1.01
_diffrn_standards_interval_count 200
_diffrn_standards_number 3
_exptl_absorpt_coefficient_mu_cm 29.922
_exptl_absorpt_correction_T_max 1.000
_exptl_absorpt_correction_T_min 0.740
_exptl_absorpt_correction_type empirical
_exptl_absorpt_process_details psi-scan
_exptl_crystal_colour colorless
_exptl_crystal_density_diffrn 1.772
_exptl_crystal_description prismatic
_exptl_crystal_F_000 552.00
_exptl_crystal_size_max 0.300
_exptl_crystal_size_min 0.200
_refine_diff_density_max -0.89010
_refine_diff_density_min 0.95780
_refine_ls_extinction_coef 18.49258
_refine_ls_extinction_method Zachariasen_type_2_Gaussian_isotropic
_refine_ls_goodness_of_fit_obs 1.660
_refine_ls_matrix_type full
_refine_ls_number_parameters 109
_refine_ls_number_reflns 795
_refine_ls_number_restraints 0
_refine_ls_R_factor_obs 0.0360
_refine_ls_shift/esd_max 0.0010
_refine_ls_structure_factor_coef F
_refine_ls_weighting_scheme sigma
_refine_ls_wR_factor_obs 0.0420
_cod_data_source_file jo026381b-2_s3.cif
_cod_data_source_block master_file_afc7*.xtl
_cod_depositor_comments
;
The following automatic conversions were performed:

'_atom_site_thermal_displace_type' tag value 'Uij' was replaced with
'Uani' value 27 times.

Automatic conversion script
Id: cif_fix_values 1646 2011-03-28 12:23:43Z adriana 
;
_cod_original_sg_symbol_H-M 'P n a 21   '
_cod_database_code 4022271

loop_
_symmetry_equiv_pos_as_xyz
'   +x,   +y,   +z'
'   -x,   -y,1/2+z'
1/2-x,1/2+y,1/2+z
'1/2+x,1/2-y,   +z'

loop_
_atom_site_aniso_label
_atom_site_aniso_U_11
_atom_site_aniso_U_22
_atom_site_aniso_U_33
_atom_site_aniso_U_12
_atom_site_aniso_U_13
_atom_site_aniso_U_23
I 0.0663(5) 0.0615(5) 0.0463(4) -0.0242(3) -0.002(1) 0.0115(5)
O1 0.036(4) 0.049(4) 0.068(8) -0.020(3) -0.006(4) -0.005(4)
O2 0.044(4) 0.029(3) 0.046(6) -0.005(3) 0.001(3) 0.000(3)
C1 0.049(5) 0.039(5) 0.034(5) -0.003(4) -0.012(8) 0.002(7)
C2 0.034(5) 0.038(5) 0.050(9) 0.003(4) 0.008(4) -0.003(5)
C3 0.024(5) 0.031(5) 0.042(5) -0.002(4) 0.004(4) -0.002(4)
C4 0.027(5) 0.043(5) 0.039(6) -0.001(4) 0.002(4) -0.001(4)
C5 0.040(5) 0.039(4) 0.037(5) 0.006(3) -0.002(7) 0.006(7)
C6 0.048(6) 0.055(7) 0.080(9) 0.000(5) 0.013(6) -0.016(6)
C7 0.033(5) 0.038(5) 0.050(6) -0.007(4) -0.002(5) 0.008(5)
C8 0.037(6) 0.051(6) 0.06(1) 0.000(4) -0.002(5) 0.006(5)
C9 0.065(7) 0.037(6) 0.12(2) 0.020(5) -0.010(8) -0.005(7)

loop_
_atom_site_label
_atom_site_fract_x
_atom_site_fract_y
_atom_site_fract_z
_atom_site_U_iso_or_equiv
_atom_site_thermal_displace_type
I 0.23054(7) 0.71159(4) -0.0027 0.0581 Uani
O1 -0.1547(7) 0.5160(3) 0.459(1) 0.0508 Uani
O2 0.1022(7) 0.4924(3) 0.457(1) 0.0396 Uani
C1 -0.021(1) 0.5377(5) 0.487(2) 0.0405 Uani
C2 0.029(1) 0.6133(5) 0.547(2) 0.0404 Uani
C3 0.152(1) 0.6409(5) 0.398(1) 0.0322 Uani
C4 0.296(1) 0.5876(5) 0.380(2) 0.0362 Uani
C5 0.2657(9) 0.5199(4) 0.511(3) 0.0385 Uani
C6 -0.116(1) 0.6613(6) 0.578(2) 0.0611 Uani
C7 0.076(1) 0.6559(5) 0.206(2) 0.0407 Uani
C8 0.453(1) 0.6224(5) 0.444(2) 0.0490 Uani
C9 0.375(1) 0.4581(6) 0.452(2) 0.0726 Uani
H1 0.0985 0.5871 0.6513 0.0859 Uani
H2 0.1928 0.6851 0.4463 0.0859 Uani
H3 0.2866 0.5734 0.2507 0.0714 Uani
H4 0.2677 0.5264 0.6494 0.0859 Uani
H5 -0.1797 0.6435 0.6797 0.0785 Uani
H6 -0.1776 0.6626 0.4576 0.0785 Uani
H7 -0.0808 0.7087 0.6060 0.0785 Uani
H8 0.0450 0.6114 0.1501 0.0840 Uani
H9 -0.0156 0.6846 0.2293 0.0476 Uani
H10 0.4765 0.6619 0.3598 0.0606 Uani
H11 0.5370 0.5885 0.4382 0.0606 Uani
H12 0.4426 0.6398 0.5758 0.0606 Uani
H13 0.4824 0.4680 0.4941 0.0484 Uani
H14 0.3402 0.4148 0.5134 0.0824 Uani
H15 0.3757 0.4513 0.3130 0.0824 Uani

loop_
_atom_type_symbol
_atom_type_oxidation_number
_atom_type_number_in_cell
_atom_type_scat_dispersion_real
_atom_type_scat_dispersion_imag
_atom_type_scat_source
C 0 36 0.003 0.002 'International Tables'
H 0 60 0.000 0.000 'International Tables'
O 0 8 0.011 0.006 'International Tables'
I 0 4 -0.474 1.812 'International Tables'

loop_
_geom_angle_atom_site_label_1
_geom_angle_atom_site_label_2
_geom_angle_atom_site_label_3
_geom_angle
_geom_angle_publ_flag
C(1) O(2) C(5) 116.3(7) yes
O(1) C(1) O(2) 118.3(9) yes
O(1) C(1) C(2) 127.5(8) yes
O(2) C(1) C(2) 114.1(7) yes
C(1) C(2) C(3) 108.7(8) yes
C(1) C(2) C(6) 111.1(8) yes
C(3) C(2) C(6) 115.4(8) yes
C(2) C(3) C(4) 110.7(7) yes
C(2) C(3) C(7) 111.1(7) yes
C(4) C(3) C(7) 112.4(8) yes
C(3) C(4) C(5) 110.0(7) yes
C(3) C(4) C(8) 111.7(8) yes
C(5) C(4) C(8) 108.6(8) yes
O(2) C(5) C(4) 106.5(9) yes
O(2) C(5) C(9) 103.0(9) yes
C(4) C(5) C(9) 111(1) yes
I C(7) C(3) 114.3(6) yes

loop_
_geom_bond_atom_site_label_1
_geom_bond_atom_site_label_2
_geom_bond_distance
_geom_bond_publ_flag
I C(7) 2.181(10) yes
O(1) C(1) 1.20(1) yes
O(2) C(1) 1.35(1) yes
O(2) C(5) 1.50(1) yes
C(1) C(2) 1.52(1) yes
C(2) C(3) 1.53(1) yes
C(2) C(6) 1.52(1) yes
C(3) C(4) 1.57(1) yes
C(3) C(7) 1.47(1) yes
C(4) C(5) 1.56(2) yes
C(4) C(8) 1.52(1) yes
C(5) C(9) 1.52(1) yes
